data_2225516
loop_
_publ_author_name
'Jalilian, Ehsan'
'Lidin, Sven'

_publ_section_title
;
 Bis(isopropyltriphenylphosphonium) di-\m-iodido-bis[iodidocopper(I)]
;
_journal_coeditor_code DN2549
_journal_issue 4
_journal_name_full 'Acta Crystallographica Section E'
_journal_page_first m432
_journal_page_last m433
_journal_paper_doi 10.1107/S1600536810010196
_journal_volume 66
_journal_year 2010
_chemical_formula_iupac '(C21 H22 P)2 [Cu2 I4]'
_chemical_formula_moiety '2(C21 H22 P +), Cu2 I4 2-'
_chemical_formula_sum 'C42 H44 Cu2 I4 P2'
_chemical_formula_weight 1245.4
_chemical_name_systematic
;
Bis(isopropyltriphenylphosphonium) di-\m-iodido-bis[iodidocopper(I)]
;
_space_group_IT_number 14
_symmetry_cell_setting monoclinic
_symmetry_space_group_name_Hall '-P 2yn'
_symmetry_space_group_name_H-M 'P 1 21/n 1'
_cell_angle_alpha 90
_cell_angle_beta 94.91000
_cell_angle_gamma 90
_cell_formula_units_Z 2
_cell_length_a 11.55030(10)
_cell_length_b 12.24220(10)
_cell_length_c 15.26190(10)
_cell_measurement_reflns_used 35772
_cell_measurement_temperature 100
_cell_measurement_theta_max 32.2186
_cell_measurement_theta_min 4.2445
_cell_volume 2150.13(3)
_computing_cell_refinement '<i>CrysAlis RED</i> (Oxford Diffraction, 2008)'
_computing_data_collection '<i>CrysAlis CCD</i> (Oxford Diffraction, 2008)'
_computing_data_reduction '<i>CrysAlis RED</i> (Oxford Diffraction, 2008)'
_computing_molecular_graphics '<i>DIAMOND</i> (Brandenburg, 1999)'
_computing_publication_material '<i>JANA2000</i> (Petricek <i>et al.</i>,  2000)'
_computing_structure_refinement '<i>JANA2000</i> (Petricek <i>et al.</i>,  2000)'
_computing_structure_solution '<i>SUPERFLIP</i> (Oszl\'anyi & S\"ut\>o, 2004)'
_diffrn_ambient_temperature 100
_diffrn_detector_area_resol_mean 16.5467
_diffrn_measured_fraction_theta_full 0.99
_diffrn_measured_fraction_theta_max 0.95
_diffrn_measurement_device_type 'Oxford Diffraction Xcalibur3 diffractometer with a Sapphire-3 CCD detector'
_diffrn_measurement_method '\w scans'
_diffrn_radiation_monochromator graphite
_diffrn_radiation_source 'Enhance (Mo) X-ray source'
_diffrn_radiation_type 'Mo K\a'
_diffrn_radiation_wavelength 0.71069
_diffrn_reflns_av_R_equivalents 0.0279
_diffrn_reflns_av_sigmaI/netI 0.0193
_diffrn_reflns_limit_h_max 16
_diffrn_reflns_limit_h_min -16
_diffrn_reflns_limit_k_max 17
_diffrn_reflns_limit_k_min -18
_diffrn_reflns_limit_l_max 22
_diffrn_reflns_limit_l_min -22
_diffrn_reflns_number 59726
_diffrn_reflns_theta_full 32.24
_diffrn_reflns_theta_max 32.28
_diffrn_reflns_theta_min 4.25
_diffrn_standards_number 0
_exptl_absorpt_coefficient_mu 3.963
_exptl_absorpt_correction_T_max 0.720
_exptl_absorpt_correction_T_min 0.425
_exptl_absorpt_correction_type gaussian
_exptl_absorpt_process_details '(<i>CrysAlis RED</i>; Oxford Diffraction, 2008)'
_exptl_crystal_colour Colorless
_exptl_crystal_density_diffrn 1.92311
_exptl_crystal_description Parallelepiped
_exptl_crystal_F_000 1192
_exptl_crystal_size_max 0.3435
_exptl_crystal_size_mid 0.2377
_exptl_crystal_size_min 0.1072
_refine_diff_density_max 0.42
_refine_diff_density_min -0.34
_refine_ls_extinction_coef 64(4)
_refine_ls_extinction_method 'B-C type 1 Gaussian isotropic (Becker & Coppens, 1974)'
_refine_ls_goodness_of_fit_ref 0.85
_refine_ls_hydrogen_treatment constr
_refine_ls_number_parameters 227
_refine_ls_number_reflns 7235
_refine_ls_R_factor_all 0.0294
_refine_ls_R_factor_gt 0.0213
_refine_ls_shift/su_max 0.0476
_refine_ls_shift/su_mean 0.0013
_refine_ls_structure_factor_coef Fsqd
_refine_ls_weighting_details w=1/[\s^2^(I)+0.0025I^2^]
_refine_ls_weighting_scheme sigma
_refine_ls_wR_factor_gt 0.0560
_refine_ls_wR_factor_ref 0.0592
_reflns_number_gt 5970
_reflns_number_total 7235
_reflns_threshold_expression I>3\s(I)
_cod_data_source_file dn2549.cif
_cod_data_source_block I
_cod_original_cell_volume 2150.14(3)
_cod_original_sg_symbol_H-M 'P 21/n'
_cod_database_code 2225516
_cod_database_fobs_code 2225516

loop_
_symmetry_equiv_pos_site_id
_symmetry_equiv_pos_as_xyz
1 x,y,z
2 1/2-x,1/2+y,1/2-z
3 -x,-y,-z
4 1/2+x,1/2-y,1/2+z

loop_
_atom_site_type_symbol
_atom_site_label
_atom_site_fract_x
_atom_site_fract_y
_atom_site_fract_z
_atom_site_U_iso_or_equiv
_atom_site_adp_type
_atom_site_calc_flag
_atom_site_refinement_flags
_atom_site_occupancy
_atom_site_disorder_assembly
_atom_site_disorder_group
I I1 0.157523(11) 0.779996(10) 0.067564(7) 0.01803(4) Uani d . 1 . .
I I2 0.088940(10) 0.420511(9) 0.109927(7) 0.01722(4) Uani d . 1 . .
Cu Cu 0.05477(2) 0.60384(2) 0.027808(15) 0.01978(7) Uani d . 1 . .
P P 0.64953(4) 0.37043(4) 0.21738(3) 0.00966(10) Uani d . 1 . .
C C1p1 0.74345(15) 0.33415(13) 0.31293(10) 0.0109(4) Uani d . 1 . .
C C2p1 0.69514(16) 0.31940(15) 0.39296(10) 0.0143(4) Uani d . 1 . .
C C3p1 0.76541(17) 0.28472(15) 0.46633(11) 0.0173(5) Uani d . 1 . .
C C4p1 0.88223(17) 0.26343(15) 0.45940(11) 0.0176(5) Uani d . 1 . .
C C5p1 0.93029(17) 0.27634(15) 0.37964(12) 0.0167(5) Uani d . 1 . .
C C6p1 0.86142(15) 0.31277(14) 0.30603(10) 0.0135(4) Uani d . 1 . .
C C1p2 0.54471(14) 0.46880(14) 0.24661(10) 0.0112(4) Uani d . 1 . .
C C2p2 0.57038(16) 0.53997(14) 0.31737(11) 0.0144(4) Uani d . 1 . .
C C3p2 0.49367(16) 0.62306(15) 0.33355(11) 0.0170(5) Uani d . 1 . .
C C4p2 0.39280(16) 0.63785(15) 0.27840(12) 0.0175(5) Uani d . 1 . .
C C5p2 0.36630(16) 0.56700(15) 0.20803(12) 0.0160(5) Uani d . 1 . .
C C6p2 0.44136(15) 0.48239(14) 0.19229(10) 0.0134(4) Uani d . 1 . .
C C1p3 0.57856(14) 0.24771(13) 0.17715(9) 0.0109(4) Uani d . 1 . .
C C2p3 0.63395(15) 0.18004(14) 0.11953(10) 0.0129(4) Uani d . 1 . .
C C3p3 0.58422(16) 0.08039(14) 0.09410(11) 0.0158(5) Uani d . 1 . .
C C4p3 0.48000(16) 0.04790(15) 0.12623(11) 0.0164(5) Uani d . 1 . .
C C5p3 0.42538(16) 0.11456(15) 0.18379(11) 0.0163(5) Uani d . 1 . .
C C6p3 0.47469(16) 0.21450(14) 0.21023(11) 0.0141(4) Uani d . 1 . .
C C1 0.79164(16) 0.53620(14) 0.16800(11) 0.0153(4) Uani d . 1 . .
C C2 0.73307(15) 0.43027(13) 0.13327(10) 0.0116(4) Uani d . 1 . .
C C3 0.65453(16) 0.45208(16) 0.04843(11) 0.0163(5) Uani d . 1 . .
H H2p1 0.610619 0.333664 0.397495 0.0171 Uiso d . 1 . .
H H3p1 0.731677 0.275148 0.524039 0.0207 Uiso d . 1 . .
H H4p1 0.932341 0.238556 0.512322 0.0211 Uiso d . 1 . .
H H5p1 1.014278 0.259481 0.375066 0.0201 Uiso d . 1 . .
H H6p1 0.895932 0.323565 0.248756 0.0162 Uiso d . 1 . .
H H2p2 0.643991 0.530856 0.356176 0.0173 Uiso d . 1 . .
H H3p2 0.510937 0.672596 0.385113 0.0204 Uiso d . 1 . .
H H4p2 0.339048 0.6995 0.289234 0.021 Uiso d . 1 . .
H H5p2 0.293124 0.577268 0.168935 0.0192 Uiso d . 1 . .
H H6p2 0.421947 0.431003 0.142251 0.0161 Uiso d . 1 . .
H H2p3 0.708814 0.203352 0.096868 0.0154 Uiso d . 1 . .
H H3p3 0.623105 0.031934 0.052766 0.019 Uiso d . 1 . .
H H4p3 0.444416 -0.023818 0.107694 0.0197 Uiso d . 1 . .
H H5p3 0.350559 0.090824 0.206307 0.0196 Uiso d . 1 . .
H H6p3 0.436258 0.262044 0.252451 0.0169 Uiso d . 1 . .
H H11 0.845037 0.519682 0.221417 0.0184 Uiso d . 1 . .
H H12 0.837136 0.568642 0.121554 0.0184 Uiso d . 1 . .
H H13 0.730875 0.589258 0.183635 0.0184 Uiso d . 1 . .
H H31 0.620205 0.381651 0.025423 0.0196 Uiso d . 1 . .
H H32 0.590744 0.503285 0.061406 0.0196 Uiso d . 1 . .
H H33 0.701625 0.485451 0.003363 0.0196 Uiso d . 1 . .
H H2 0.794709 0.377409 0.118967 0.014 Uiso d . 1 . .

loop_
_atom_site_aniso_label
_atom_site_aniso_U_11
_atom_site_aniso_U_22
_atom_site_aniso_U_33
_atom_site_aniso_U_12
_atom_site_aniso_U_13
_atom_site_aniso_U_23
_atom_site_aniso_type_symbol
I1 0.01934(7) 0.01958(7) 0.01576(6) 0.00147(4) 0.00501(4) 0.00177(4) I
I2 0.01794(7) 0.01351(6) 0.02015(6) -0.00133(4) 0.00141(4) 0.00095(4) I
Cu 0.01934(12) 0.02089(12) 0.01968(10) 0.00260(9) 0.00502(8) 0.00201(8) Cu
P 0.00942(19) 0.00998(19) 0.00955(15) 0.00068(14) 0.00067(13) -0.00029(13) P
C1p1 0.0118(7) 0.0095(7) 0.0110(6) -0.0001(6) -0.0015(5) -0.0001(5) C
C2p1 0.0144(8) 0.0142(8) 0.0143(7) -0.0009(6) 0.0012(6) 0.0014(6) C
C3p1 0.0222(9) 0.0170(8) 0.0121(7) -0.0025(7) -0.0015(6) 0.0016(6) C
C4p1 0.0215(9) 0.0143(8) 0.0155(7) -0.0017(7) -0.0070(6) 0.0021(6) C
C5p1 0.0141(8) 0.0133(8) 0.0219(8) 0.0006(6) -0.0032(6) 0.0010(6) C
C6p1 0.0141(8) 0.0111(7) 0.0152(7) 0.0001(6) 0.0004(6) 0.0003(6) C
C1p2 0.0101(7) 0.0118(7) 0.0116(6) 0.0017(6) 0.0009(5) -0.0011(5) C
C2p2 0.0140(8) 0.0131(8) 0.0159(7) 0.0007(6) 0.0003(6) -0.0036(6) C
C3p2 0.0173(9) 0.0143(8) 0.0197(7) 0.0004(7) 0.0025(6) -0.0063(6) C
C4p2 0.0142(8) 0.0150(8) 0.0234(8) 0.0016(7) 0.0024(6) -0.0038(6) C
C5p2 0.0118(8) 0.0163(8) 0.0197(7) 0.0019(6) -0.0007(6) -0.0014(6) C
C6p2 0.0119(8) 0.0138(8) 0.0142(6) 0.0006(6) 0.0000(5) -0.0024(6) C
C1p3 0.0120(8) 0.0101(7) 0.0103(6) 0.0018(6) 0.0000(5) -0.0002(5) C
C2p3 0.0136(8) 0.0123(7) 0.0127(6) 0.0013(6) 0.0013(5) -0.0001(5) C
C3p3 0.0205(9) 0.0126(8) 0.0138(7) 0.0035(6) -0.0017(6) -0.0025(6) C
C4p3 0.0191(9) 0.0112(8) 0.0180(7) -0.0006(6) -0.0042(6) 0.0009(6) C
C5p3 0.0141(8) 0.0163(8) 0.0186(7) -0.0028(7) 0.0017(6) 0.0030(6) C
C6p3 0.0150(8) 0.0141(8) 0.0134(7) 0.0010(6) 0.0031(6) 0.0003(5) C
C1 0.0153(8) 0.0128(8) 0.0180(7) -0.0013(6) 0.0020(6) 0.0016(6) C
C2 0.0116(8) 0.0111(7) 0.0124(6) 0.0005(6) 0.0021(5) 0.0008(5) C
C3 0.0183(9) 0.0190(9) 0.0115(6) -0.0004(7) 0.0002(6) 0.0024(6) C

loop_
_atom_type_symbol
_atom_type_scat_dispersion_real
_atom_type_scat_dispersion_imag
_atom_type_scat_source
I -0.474 1.812 'International Tables Vol C Tables  4.2.6.8 and 6.1.1.1'
Cu 0.320 1.265 'International Tables Vol C Tables  4.2.6.8 and 6.1.1.1'
P 0.102 0.094 'International Tables Vol C Tables  4.2.6.8 and 6.1.1.1'
C 0.003 0.002 'International Tables Vol C Tables  4.2.6.8 and 6.1.1.1'
H 0.000 0.000 'International Tables Vol C Tables  4.2.6.8 and 6.1.1.1'

loop_
_geom_angle_atom_site_label_1
_geom_angle_atom_site_label_2
_geom_angle_atom_site_label_3
_geom_angle_site_symmetry_1
_geom_angle_site_symmetry_2
_geom_angle_site_symmetry_3
_geom_angle
_geom_angle_publ_flag
Cu I2 Cu . . 3_565 69.179(8) no
Cu I2 Cu 3_565 . . 69.179(8) no
I1 Cu I2 . . . 125.401(10) no
I2 Cu I2 3_565 . . 110.821(10) no
C1p1 P C1p2 . . . 109.76(7) no
C1p1 P C1p3 . . . 107.29(7) no
C1p1 P C2 . . . 110.57(8) no
C1p2 P C1p3 . . . 110.45(8) no
C1p2 P C2 . . . 108.34(8) no
C1p3 P C2 . . . 110.43(7) no
P C1p1 C2p1 . . . 118.87(13) no
P C1p1 C6p1 . . . 120.59(12) no
C2p1 C1p1 C6p1 . . . 120.36(14) no
C1p1 C2p1 C3p1 . . . 119.58(17) no
C1p1 C2p1 H2p1 . . . 120.21 no
C3p1 C2p1 H2p1 . . . 120.21 no
C2p1 C3p1 C4p1 . . . 120.01(16) no
C2p1 C3p1 H3p1 . . . 120.00 no
C4p1 C3p1 H3p1 . . . 120.00 no
C3p1 C4p1 C5p1 . . . 120.63(16) no
C3p1 C4p1 H4p1 . . . 119.69 no
C5p1 C4p1 H4p1 . . . 119.69 no
C4p1 C5p1 C6p1 . . . 119.97(17) no
C4p1 C5p1 H5p1 . . . 120.02 no
C6p1 C5p1 H5p1 . . . 120.02 no
C1p1 C6p1 C5p1 . . . 119.44(16) no
C1p1 C6p1 H6p1 . . . 120.28 no
C5p1 C6p1 H6p1 . . . 120.28 no
P C1p2 C2p2 . . . 120.52(12) no
P C1p2 C6p2 . . . 119.43(12) no
C2p2 C1p2 C6p2 . . . 119.68(16) no
C1p2 C2p2 C3p2 . . . 119.89(15) no
C1p2 C2p2 H2p2 . . . 120.06 no
C3p2 C2p2 H2p2 . . . 120.06 no
C2p2 C3p2 C4p2 . . . 120.25(16) no
C2p2 C3p2 H3p2 . . . 119.88 no
C4p2 C3p2 H3p2 . . . 119.88 no
C3p2 C4p2 C5p2 . . . 120.20(17) no
C3p2 C4p2 H4p2 . . . 119.90 no
C5p2 C4p2 H4p2 . . . 119.90 no
C4p2 C5p2 C6p2 . . . 119.97(16) no
C4p2 C5p2 H5p2 . . . 120.01 no
C6p2 C5p2 H5p2 . . . 120.01 no
C1p2 C6p2 C5p2 . . . 119.97(15) no
C1p2 C6p2 H6p2 . . . 120.02 no
C5p2 C6p2 H6p2 . . . 120.01 no
P C1p3 C2p3 . . . 119.33(13) no
P C1p3 C6p3 . . . 119.99(12) no
C2p3 C1p3 C6p3 . . . 120.35(15) no
C1p3 C2p3 C3p3 . . . 119.62(16) no
C1p3 C2p3 H2p3 . . . 120.19 no
C3p3 C2p3 H2p3 . . . 120.19 no
C2p3 C3p3 C4p3 . . . 120.02(16) no
C2p3 C3p3 H3p3 . . . 119.99 no
C4p3 C3p3 H3p3 . . . 119.99 no
C3p3 C4p3 C5p3 . . . 120.44(17) no
C3p3 C4p3 H4p3 . . . 119.78 no
C5p3 C4p3 H4p3 . . . 119.78 no
C4p3 C5p3 C6p3 . . . 120.12(17) no
C4p3 C5p3 H5p3 . . . 119.94 no
C6p3 C5p3 H5p3 . . . 119.94 no
C1p3 C6p3 C5p3 . . . 119.44(16) no
C1p3 C6p3 H6p3 . . . 120.28 no
C5p3 C6p3 H6p3 . . . 120.28 no
C2 C1 H11 . . . 109.47 no
C2 C1 H12 . . . 109.47 no
C2 C1 H13 . . . 109.47 no
H11 C1 H12 . . . 109.47 no
H11 C1 H13 . . . 109.47 no
H12 C1 H13 . . . 109.47 no
P C2 C1 . . . 109.88(11) no
P C2 C3 . . . 110.64(12) no
P C2 H2 . . . 108.84 no
C1 C2 C3 . . . 110.75(14) no
C1 C2 H2 . . . 108.72 no
C3 C2 H2 . . . 107.94 no
C2 C3 H31 . . . 109.47 no
C2 C3 H32 . . . 109.47 no
C2 C3 H33 . . . 109.47 no
H31 C3 H32 . . . 109.47 no
H31 C3 H33 . . . 109.47 no
H32 C3 H33 . . . 109.47 no

loop_
_geom_bond_atom_site_label_1
_geom_bond_atom_site_label_2
_geom_bond_site_symmetry_1
_geom_bond_site_symmetry_2
_geom_bond_distance
_geom_bond_publ_flag
I1 Cu . . 2.5108(3) no
I2 Cu . . 2.5844(3) no
P C1p1 . . 1.7972(15) no
P C1p2 . . 1.7909(17) no
P C1p3 . . 1.7944(17) no
P C2 . . 1.8242(17) no
C1p1 C2p1 . . 1.397(2) no
C1p1 C6p1 . . 1.400(2) no
C2p1 C3p1 . . 1.392(2) no
C2p1 H2p1 . . 1.0000 no
C3p1 C4p1 . . 1.387(3) no
C3p1 H3p1 . . 1.0000 no
C4p1 C5p1 . . 1.390(3) no
C4p1 H4p1 . . 1.0000 no
C5p1 C6p1 . . 1.393(2) no
C5p1 H5p1 . . 1.0000 no
C6p1 H6p1 . . 1.0000 no
C1p2 C2p2 . . 1.399(2) no
C1p2 C6p2 . . 1.404(2) no
C2p2 C3p2 . . 1.385(3) no
C2p2 H2p2 . . 1.0000 no
C3p2 C4p2 . . 1.390(3) no
C3p2 H3p2 . . 1.0000 no
C4p2 C5p2 . . 1.394(3) no
C4p2 H4p2 . . 1.0000 no
C5p2 C6p2 . . 1.385(3) no
C5p2 H5p2 . . 1.0000 no
C6p2 H6p2 . . 1.0000 no
C1p3 C2p3 . . 1.402(2) no
C1p3 C6p3 . . 1.401(3) no
C2p3 C3p3 . . 1.390(2) no
C2p3 H2p3 . . 1.0000 no
C3p3 C4p3 . . 1.396(3) no
C3p3 H3p3 . . 1.0000 no
C4p3 C5p3 . . 1.389(3) no
C4p3 H4p3 . . 1.0000 no
C5p3 C6p3 . . 1.395(3) no
C5p3 H5p3 . . 1.0000 no
C6p3 H6p3 . . 1.0000 no
C1 C2 . . 1.536(2) no
C1 H11 . . 1.0000 no
C1 H12 . . 1.0000 no
C1 H13 . . 1.0000 no
C2 C3 . . 1.539(2) no
C2 H2 . . 1.0000 no
C3 H31 . . 1.0000 no
C3 H32 . . 1.0000 no
C3 H33 . . 1.0000 no
